data_4072798
loop_
_publ_author_name
'Wang, Zhong-Xia'
'Qi, Chun-Yan'

_publ_section_title
;
 Lithium, Magnesium, and Zinc Iminophosphorano(8-quinolyl)methanide
 Complexes:&#x00A0; Syntheses, Characterization, and Activity in
 \e-Caprolactone Polymerization
;
_journal_issue 9
_journal_name_full Organometallics
_journal_page_first 2243
_journal_paper_doi 10.1021/om0610400
_journal_volume 26
_journal_year 2007
_chemical_formula_sum 'C21 H33 N2 P Zn'
_chemical_formula_weight 409.83
_chemical_name_systematic
; 
 ? 
;
_space_group_IT_number 19
_symmetry_cell_setting orthorhombic
_symmetry_space_group_name_Hall 'P 2ac 2ab'
_symmetry_space_group_name_H-M 'P 21 21 21'
_atom_sites_solution_hydrogens geom
_atom_sites_solution_primary direct
_atom_sites_solution_secondary difmap
_audit_creation_method SHELXL-97
_cell_angle_alpha 90.00
_cell_angle_beta 90.00
_cell_angle_gamma 90.00
_cell_formula_units_Z 4
_cell_length_a 9.5809(8)
_cell_length_b 14.2373(12)
_cell_length_c 16.3071(14)
_cell_measurement_reflns_used 5835
_cell_measurement_temperature 293(2)
_cell_measurement_theta_max 24.47
_cell_measurement_theta_min 2.47
_cell_volume 2224.4(3)
_computing_cell_refinement 'Bruker APEX II'
_computing_data_collection 'Bruker APEX II'
_computing_data_reduction 'Bruker APEX II'
_computing_molecular_graphics 'Bruker SHELXTL'
_computing_publication_material 'Bruker SHELXTL'
_computing_structure_refinement 'SHELXL-97 (Sheldrick, 1997)'
_computing_structure_solution 'SHELXS-97 (Sheldrick, 1990)'
_diffrn_ambient_temperature 293(2)
_diffrn_measured_fraction_theta_full 0.999
_diffrn_measured_fraction_theta_max 0.999
_diffrn_measurement_device_type 'CCD area detector'
_diffrn_measurement_method 'phi and omega scans'
_diffrn_radiation_monochromator graphite
_diffrn_radiation_source 'fine-focus sealed tube'
_diffrn_radiation_type MoK\a
_diffrn_radiation_wavelength 0.71073
_diffrn_reflns_av_R_equivalents 0.0198
_diffrn_reflns_av_sigmaI/netI 0.0397
_diffrn_reflns_limit_h_max 12
_diffrn_reflns_limit_h_min -11
_diffrn_reflns_limit_k_max 18
_diffrn_reflns_limit_k_min -18
_diffrn_reflns_limit_l_max 21
_diffrn_reflns_limit_l_min -17
_diffrn_reflns_number 15005
_diffrn_reflns_theta_full 27.89
_diffrn_reflns_theta_max 27.89
_diffrn_reflns_theta_min 1.90
_exptl_absorpt_coefficient_mu 1.182
_exptl_absorpt_correction_T_max 1.000000
_exptl_absorpt_correction_T_min 0.842355
_exptl_absorpt_correction_type multi-scan
_exptl_absorpt_process_details SADABS
_exptl_crystal_colour orange
_exptl_crystal_density_diffrn 1.224
_exptl_crystal_density_method 'not measured'
_exptl_crystal_description block
_exptl_crystal_F_000 872
_exptl_crystal_size_max 0.22
_exptl_crystal_size_mid 0.18
_exptl_crystal_size_min 0.12
_refine_diff_density_max 0.331
_refine_diff_density_min -0.173
_refine_diff_density_rms 0.039
_refine_ls_abs_structure_details 'Flack H D (1983), Acta Cryst. A39, 876-881'
_refine_ls_abs_structure_Flack 0.006(8)
_refine_ls_extinction_method none
_refine_ls_goodness_of_fit_ref 1.010
_refine_ls_hydrogen_treatment constr
_refine_ls_matrix_type full
_refine_ls_number_parameters 234
_refine_ls_number_reflns 5270
_refine_ls_number_restraints 0
_refine_ls_restrained_S_all 1.010
_refine_ls_R_factor_all 0.0362
_refine_ls_R_factor_gt 0.0279
_refine_ls_shift/su_max 0.001
_refine_ls_shift/su_mean 0.000
_refine_ls_structure_factor_coef Fsqd
_refine_ls_weighting_details 'calc w=1/[\s^2^(Fo^2^)+(0.0348P)^2^+0.0000P] where P=(Fo^2^+2Fc^2^)/3'
_refine_ls_weighting_scheme calc
_refine_ls_wR_factor_gt 0.0670
_refine_ls_wR_factor_ref 0.0700
_reflns_number_gt 4576
_reflns_number_total 5270
_reflns_threshold_expression >2sigma(I)
_cod_data_source_file om0610400si20070202_074004.cif
_cod_data_source_block 10
_cod_depositor_comments
;
The following automatic conversions were performed:

'_symmetry_cell_setting' value 'Orthorhombic' changed to
'orthorhombic' according to
/home/saulius/struct/CIF-dictionaries/cif_core.dic dictionary named
'cif_core.dic' version 2.4.1 from
2010-06-29.

'_exptl_absorpt_correction_type' value 'MULTI-SCAN'
changed to 'multi-scan' according to
/home/saulius/struct/CIF-dictionaries/cif_core.dic dictionary named
'cif_core.dic' version 2.4.1 from 2010-06-29.

Automatic conversion script
Id: cif_fix_values 1715 2011-07-08 13:25:40Z adriana 
;
_cod_original_sg_symbol_H-M P2(1)2(1)2(1)
_cod_database_code 4072798

loop_
_symmetry_equiv_pos_as_xyz
'x, y, z'
'-x+1/2, -y, z+1/2'
'-x, y+1/2, -z+1/2'
'x+1/2, -y+1/2, -z'

loop_
_atom_site_label
_atom_site_type_symbol
_atom_site_fract_x
_atom_site_fract_y
_atom_site_fract_z
_atom_site_U_iso_or_equiv
_atom_site_adp_type
_atom_site_occupancy
_atom_site_symmetry_multiplicity
_atom_site_calc_flag
_atom_site_refinement_flags
Zn1 Zn 0.78806(2) 0.521013(17) 0.368706(14) 0.05159(8) Uani 1 1 d .
P1 P 0.60039(5) 0.53572(3) 0.48963(3) 0.04306(11) Uani 1 1 d .
N1 N 0.75761(16) 0.50116(10) 0.49245(9) 0.0449(3) Uani 1 1 d .
N2 N 0.7174(2) 0.38306(11) 0.33132(9) 0.0523(4) Uani 1 1 d .
C3 C 0.5647(2) 0.54136(13) 0.38301(12) 0.0498(4) Uani 1 1 d .
H3 H 0.5317 0.6030 0.3645 0.060 Uiso 1 1 calc R
C4 C 0.7924(3) 0.4496(2) 0.63902(14) 0.0801(7) Uani 1 1 d .
H4A H 0.7391 0.5014 0.6599 0.120 Uiso 1 1 calc R
H4B H 0.8644 0.4335 0.6775 0.120 Uiso 1 1 calc R
H4C H 0.7320 0.3965 0.6311 0.120 Uiso 1 1 calc R
C5 C 0.8583(2) 0.47700(17) 0.55735(12) 0.0570(5) Uani 1 1 d .
C6 C 0.4783(2) 0.46344(19) 0.54857(13) 0.0635(6) Uani 1 1 d .
H6 H 0.5066 0.4680 0.6062 0.076 Uiso 1 1 calc R
C7 C 0.5780(2) 0.37971(14) 0.31876(11) 0.0516(5) Uani 1 1 d .
C8 C 0.7384(4) 0.22396(18) 0.28656(15) 0.0774(8) Uani 1 1 d .
H8 H 0.7952 0.1718 0.2782 0.093 Uiso 1 1 calc R
C9 C 0.4979(2) 0.46148(16) 0.34059(12) 0.0561(5) Uani 1 1 d .
C10 C 0.9423(3) 0.3941(2) 0.52543(19) 0.0863(9) Uani 1 1 d .
H10A H 0.8804 0.3428 0.5134 0.129 Uiso 1 1 calc R
H10B H 1.0085 0.3749 0.5663 0.129 Uiso 1 1 calc R
H10C H 0.9909 0.4122 0.4764 0.129 Uiso 1 1 calc R
C11 C 0.7936(3) 0.30813(16) 0.31594(13) 0.0650(6) Uani 1 1 d .
H11 H 0.8892 0.3115 0.3252 0.078 Uiso 1 1 calc R
C12 C 0.5998(4) 0.22034(18) 0.27062(14) 0.0785(8) Uani 1 1 d .
H12 H 0.5608 0.1652 0.2504 0.094 Uiso 1 1 calc R
C13 C 0.5138(3) 0.29937(18) 0.28429(12) 0.0672(7) Uani 1 1 d .
C14 C 0.3595(3) 0.4607(2) 0.31698(16) 0.0742(7) Uani 1 1 d .
H14 H 0.3054 0.5139 0.3261 0.089 Uiso 1 1 calc R
C15 C 0.2977(3) 0.3815(3) 0.27932(17) 0.0922(9) Uani 1 1 d .
H15 H 0.2045 0.3842 0.2636 0.111 Uiso 1 1 calc R
C16 C 0.4890(4) 0.36106(18) 0.52505(18) 0.0853(8) Uani 1 1 d .
H16A H 0.4429 0.3234 0.5656 0.128 Uiso 1 1 calc R
H16B H 0.5855 0.3433 0.5219 0.128 Uiso 1 1 calc R
H16C H 0.4454 0.3515 0.4727 0.128 Uiso 1 1 calc R
C17 C 0.5696(3) 0.65689(16) 0.52525(16) 0.0714(7) Uani 1 1 d .
H17 H 0.4752 0.6745 0.5080 0.086 Uiso 1 1 calc R
C18 C 0.3712(4) 0.3022(2) 0.26580(17) 0.0865(9) Uani 1 1 d .
H18 H 0.3272 0.2495 0.2442 0.104 Uiso 1 1 calc R
C19 C 0.3281(3) 0.4994(3) 0.5435(2) 0.1026(11) Uani 1 1 d .
H19A H 0.2970 0.4975 0.4876 0.154 Uiso 1 1 calc R
H19B H 0.3242 0.5628 0.5633 0.154 Uiso 1 1 calc R
H19C H 0.2688 0.4603 0.5765 0.154 Uiso 1 1 calc R
C20 C 0.9562(3) 0.5680(2) 0.31192(18) 0.0833(8) Uani 1 1 d .
H20A H 1.0310 0.5746 0.3507 0.125 Uiso 1 1 calc R
H20B H 0.9364 0.6279 0.2876 0.125 Uiso 1 1 calc R
H20C H 0.9830 0.5243 0.2699 0.125 Uiso 1 1 calc R
C21 C 0.6706(4) 0.72419(16) 0.4831(2) 0.0976(10) Uani 1 1 d .
H21A H 0.6563 0.7866 0.5038 0.146 Uiso 1 1 calc R
H21B H 0.6541 0.7234 0.4250 0.146 Uiso 1 1 calc R
H21C H 0.7648 0.7049 0.4940 0.146 Uiso 1 1 calc R
C22 C 0.5757(4) 0.6671(2) 0.61913(19) 0.1014(10) Uani 1 1 d .
H22A H 0.6681 0.6524 0.6380 0.152 Uiso 1 1 calc R
H22B H 0.5101 0.6247 0.6438 0.152 Uiso 1 1 calc R
H22C H 0.5528 0.7304 0.6341 0.152 Uiso 1 1 calc R
C23 C 0.9551(3) 0.5593(2) 0.57232(18) 0.0864(9) Uani 1 1 d .
H23A H 0.9997 0.5767 0.5218 0.130 Uiso 1 1 calc R
H23B H 1.0247 0.5419 0.6118 0.130 Uiso 1 1 calc R
H23C H 0.9023 0.6116 0.5928 0.130 Uiso 1 1 calc R

loop_
_atom_site_aniso_label
_atom_site_aniso_U_11
_atom_site_aniso_U_22
_atom_site_aniso_U_33
_atom_site_aniso_U_23
_atom_site_aniso_U_13
_atom_site_aniso_U_12
Zn1 0.05202(13) 0.05641(13) 0.04634(12) 0.00161(10) 0.00298(10) -0.01114(10)
P1 0.0432(2) 0.0417(2) 0.0442(2) 0.00098(19) -0.00224(18) 0.00276(19)
N1 0.0447(8) 0.0494(8) 0.0406(7) -0.0001(6) -0.0034(6) 0.0021(6)
N2 0.0646(11) 0.0528(9) 0.0397(8) -0.0003(7) 0.0036(8) -0.0058(9)
C3 0.0563(11) 0.0454(9) 0.0478(11) 0.0091(8) -0.0099(8) -0.0006(8)
C4 0.0834(17) 0.1057(19) 0.0512(12) 0.0138(13) -0.0136(13) 0.0180(15)
C5 0.0533(11) 0.0681(12) 0.0495(10) -0.0038(10) -0.0100(8) 0.0125(11)
C6 0.0570(12) 0.0802(16) 0.0533(12) 0.0067(11) 0.0078(9) -0.0099(12)
C7 0.0648(14) 0.0582(11) 0.0317(9) 0.0052(8) -0.0046(8) -0.0130(10)
C8 0.109(3) 0.0613(13) 0.0618(14) -0.0111(10) 0.0164(14) -0.0039(14)
C9 0.0576(12) 0.0675(13) 0.0432(10) 0.0116(9) -0.0108(8) -0.0114(11)
C10 0.0780(19) 0.0945(19) 0.0863(18) -0.0089(15) -0.0203(15) 0.0424(16)
C11 0.0772(16) 0.0668(13) 0.0510(12) -0.0063(10) 0.0085(12) 0.0026(13)
C12 0.124(3) 0.0637(14) 0.0480(12) -0.0146(10) 0.0123(14) -0.0265(16)
C13 0.0884(18) 0.0752(15) 0.0380(11) 0.0001(10) -0.0002(10) -0.0332(14)
C14 0.0561(14) 0.0976(18) 0.0690(14) 0.0126(14) -0.0183(11) -0.0080(13)
C15 0.0667(18) 0.127(3) 0.0829(18) 0.0137(17) -0.0304(15) -0.0314(19)
C16 0.112(2) 0.0718(15) 0.0725(15) 0.0111(13) 0.0119(16) -0.0349(16)
C17 0.0810(17) 0.0551(12) 0.0781(15) -0.0132(11) -0.0116(13) 0.0239(12)
C18 0.094(2) 0.102(2) 0.0641(16) -0.0015(15) -0.0177(15) -0.0430(19)
C19 0.0549(14) 0.145(3) 0.108(2) 0.012(2) 0.0179(14) -0.0027(17)
C20 0.0747(18) 0.100(2) 0.0748(16) -0.0062(15) 0.0179(14) -0.0338(16)
C21 0.132(3) 0.0414(12) 0.119(2) 0.0013(14) -0.018(2) -0.0053(14)
C22 0.136(3) 0.0798(18) 0.088(2) -0.0385(15) -0.003(2) 0.0262(19)
C23 0.0661(17) 0.102(2) 0.091(2) -0.0196(16) -0.0264(14) -0.0040(15)

loop_
_atom_type_symbol
_atom_type_description
_atom_type_scat_dispersion_real
_atom_type_scat_dispersion_imag
_atom_type_scat_source
C C 0.0033 0.0016 'International Tables Vol C Tables 4.2.6.8 and 6.1.1.4'
H H 0.0000 0.0000 'International Tables Vol C Tables 4.2.6.8 and 6.1.1.4'
N N 0.0061 0.0033 'International Tables Vol C Tables 4.2.6.8 and 6.1.1.4'
P P 0.1023 0.0942 'International Tables Vol C Tables 4.2.6.8 and 6.1.1.4'
Zn Zn 0.2839 1.4301 'International Tables Vol C Tables 4.2.6.8 and 6.1.1.4'

loop_
_geom_angle_atom_site_label_1
_geom_angle_atom_site_label_2
_geom_angle_atom_site_label_3
_geom_angle
C20 Zn1 N1 128.44(10)
C20 Zn1 N2 115.49(10)
N1 Zn1 N2 96.15(6)
C20 Zn1 C3 143.99(11)
N1 Zn1 C3 76.90(6)
N2 Zn1 C3 80.97(7)
C20 Zn1 P1 150.10(9)
N1 Zn1 P1 36.23(4)
N2 Zn1 P1 93.92(5)
C3 Zn1 P1 41.29(5)
N1 P1 C3 103.04(9)
N1 P1 C6 114.66(10)
C3 P1 C6 114.64(10)
N1 P1 C17 115.67(11)
C3 P1 C17 103.63(11)
C6 P1 C17 104.98(13)
N1 P1 Zn1 50.12(5)
C3 P1 Zn1 53.91(7)
C6 P1 Zn1 140.53(8)
C17 P1 Zn1 114.37(10)
C5 N1 P1 135.70(13)
C5 N1 Zn1 130.07(13)
P1 N1 Zn1 93.65(7)
C11 N2 C7 119.4(2)
C11 N2 Zn1 127.96(18)
C7 N2 Zn1 112.57(14)
C9 C3 P1 120.51(14)
C9 C3 Zn1 105.90(15)
P1 C3 Zn1 84.80(8)
C9 C3 H3 113.9
P1 C3 H3 113.9
Zn1 C3 H3 113.9
C5 C4 H4A 109.5
C5 C4 H4B 109.5
H4A C4 H4B 109.5
C5 C4 H4C 109.5
H4A C4 H4C 109.5
H4B C4 H4C 109.5
N1 C5 C23 109.7(2)
N1 C5 C10 106.37(17)
C23 C5 C10 109.4(2)
N1 C5 C4 114.59(18)
C23 C5 C4 108.1(2)
C10 C5 C4 108.6(2)
C16 C6 C19 111.9(3)
C16 C6 P1 111.47(17)
C19 C6 P1 112.64(19)
C16 C6 H6 106.8
C19 C6 H6 106.8
P1 C6 H6 106.8
N2 C7 C13 121.2(2)
N2 C7 C9 117.43(18)
C13 C7 C9 121.4(2)
C12 C8 C11 118.0(3)
C12 C8 H8 121.0
C11 C8 H8 121.0
C14 C9 C7 115.9(2)
C14 C9 C3 123.6(2)
C7 C9 C3 120.51(19)
C5 C10 H10A 109.5
C5 C10 H10B 109.5
H10A C10 H10B 109.5
C5 C10 H10C 109.5
H10A C10 H10C 109.5
H10B C10 H10C 109.5
N2 C11 C8 123.5(3)
N2 C11 H11 118.3
C8 C11 H11 118.3
C8 C12 C13 120.8(2)
C8 C12 H12 119.6
C13 C12 H12 119.6
C18 C13 C12 124.0(3)
C18 C13 C7 119.1(3)
C12 C13 C7 117.0(2)
C9 C14 C15 122.0(3)
C9 C14 H14 119.0
C15 C14 H14 119.0
C18 C15 C14 121.3(3)
C18 C15 H15 119.3
C14 C15 H15 119.3
C6 C16 H16A 109.5
C6 C16 H16B 109.5
H16A C16 H16B 109.5
C6 C16 H16C 109.5
H16A C16 H16C 109.5
H16B C16 H16C 109.5
C21 C17 C22 111.4(2)
C21 C17 P1 110.15(19)
C22 C17 P1 113.30(17)
C21 C17 H17 107.2
C22 C17 H17 107.2
P1 C17 H17 107.2
C15 C18 C13 119.9(3)
C15 C18 H18 120.0
C13 C18 H18 120.0
C6 C19 H19A 109.5
C6 C19 H19B 109.5
H19A C19 H19B 109.5
C6 C19 H19C 109.5
H19A C19 H19C 109.5
H19B C19 H19C 109.5
Zn1 C20 H20A 109.5
Zn1 C20 H20B 109.5
H20A C20 H20B 109.5
Zn1 C20 H20C 109.5
H20A C20 H20C 109.5
H20B C20 H20C 109.5
C17 C21 H21A 109.5
C17 C21 H21B 109.5
H21A C21 H21B 109.5
C17 C21 H21C 109.5
H21A C21 H21C 109.5
H21B C21 H21C 109.5
C17 C22 H22A 109.5
C17 C22 H22B 109.5
H22A C22 H22B 109.5
C17 C22 H22C 109.5
H22A C22 H22C 109.5
H22B C22 H22C 109.5
C5 C23 H23A 109.5
C5 C23 H23B 109.5
H23A C23 H23B 109.5
C5 C23 H23C 109.5
H23A C23 H23C 109.5
H23B C23 H23C 109.5

loop_
_geom_bond_atom_site_label_1
_geom_bond_atom_site_label_2
_geom_bond_distance
Zn1 C20 1.975(2)
Zn1 N1 2.0584(15)
Zn1 N2 2.1651(17)
Zn1 C3 2.172(2)
Zn1 P1 2.6768(5)
P1 N1 1.5853(16)
P1 C3 1.7737(19)
P1 C6 1.830(2)
P1 C17 1.844(2)
N1 C5 1.473(2)
N2 C11 1.317(3)
N2 C7 1.352(3)
C3 C9 1.477(3)
C3 H3 0.9800
C4 C5 1.525(3)
C4 H4A 0.9600
C4 H4B 0.9600
C4 H4C 0.9600
C5 C23 1.515(4)
C5 C10 1.521(3)
C6 C16 1.511(4)
C6 C19 1.530(4)
C6 H6 0.9800
C7 C13 1.415(3)
C7 C9 1.439(3)
C8 C12 1.354(4)
C8 C11 1.395(3)
C8 H8 0.9300
C9 C14 1.380(3)
C10 H10A 0.9600
C10 H10B 0.9600
C10 H10C 0.9600
C11 H11 0.9300
C12 C13 1.412(4)
C12 H12 0.9300
C13 C18 1.400(4)
C14 C15 1.413(4)
C14 H14 0.9300
C15 C18 1.349(4)
C15 H15 0.9300
C16 H16A 0.9600
C16 H16B 0.9600
C16 H16C 0.9600
C17 C21 1.525(4)
C17 C22 1.539(4)
C17 H17 0.9800
C18 H18 0.9300
C19 H19A 0.9600
C19 H19B 0.9600
C19 H19C 0.9600
C20 H20A 0.9600
C20 H20B 0.9600
C20 H20C 0.9600
C21 H21A 0.9600
C21 H21B 0.9600
C21 H21C 0.9600
C22 H22A 0.9600
C22 H22B 0.9600
C22 H22C 0.9600
C23 H23A 0.9600
C23 H23B 0.9600
C23 H23C 0.9600

loop_
_geom_torsion_atom_site_label_1
_geom_torsion_atom_site_label_2
_geom_torsion_atom_site_label_3
_geom_torsion_atom_site_label_4
_geom_torsion
C20 Zn1 P1 N1 -74.8(2)
N2 Zn1 P1 N1 95.06(9)
C3 Zn1 P1 N1 166.62(11)
C20 Zn1 P1 C3 118.6(2)
N1 Zn1 P1 C3 -166.62(11)
N2 Zn1 P1 C3 -71.56(9)
C20 Zn1 P1 C6 -155.6(2)
N1 Zn1 P1 C6 -80.84(14)
N2 Zn1 P1 C6 14.23(13)
C3 Zn1 P1 C6 85.79(15)
C20 Zn1 P1 C17 29.2(2)
N1 Zn1 P1 C17 103.96(12)
N2 Zn1 P1 C17 -160.98(11)
C3 Zn1 P1 C17 -89.42(12)
C3 P1 N1 C5 -177.5(2)
C6 P1 N1 C5 -52.2(2)
C17 P1 N1 C5 70.2(2)
Zn1 P1 N1 C5 171.4(2)
C3 P1 N1 Zn1 11.06(9)
C6 P1 N1 Zn1 136.33(9)
C17 P1 N1 Zn1 -101.25(11)
C20 Zn1 N1 C5 -30.1(2)
N2 Zn1 N1 C5 99.57(18)
C3 Zn1 N1 C5 178.78(18)
P1 Zn1 N1 C5 -172.2(2)
C20 Zn1 N1 P1 142.11(13)
N2 Zn1 N1 P1 -88.23(8)
C3 Zn1 N1 P1 -9.02(7)
C20 Zn1 N2 C11 41.6(2)
N1 Zn1 N2 C11 -96.46(17)
C3 Zn1 N2 C11 -172.10(18)
P1 Zn1 N2 C11 -132.77(17)
C20 Zn1 N2 C7 -134.25(16)
N1 Zn1 N2 C7 87.66(13)
C3 Zn1 N2 C7 12.02(13)
P1 Zn1 N2 C7 51.35(13)
N1 P1 C3 C9 94.91(19)
C6 P1 C3 C9 -30.4(2)
C17 P1 C3 C9 -144.18(19)
Zn1 P1 C3 C9 105.41(19)
N1 P1 C3 Zn1 -10.50(8)
C6 P1 C3 Zn1 -135.77(10)
C17 P1 C3 Zn1 110.41(11)
C20 Zn1 C3 C9 107.83(19)
N1 Zn1 C3 C9 -112.21(13)
N2 Zn1 C3 C9 -13.67(12)
P1 Zn1 C3 C9 -120.28(15)
C20 Zn1 C3 P1 -131.90(16)
N1 Zn1 C3 P1 8.07(6)
N2 Zn1 C3 P1 106.60(7)
P1 N1 C5 C23 -99.2(2)
Zn1 N1 C5 C23 69.6(2)
P1 N1 C5 C10 142.6(2)
Zn1 N1 C5 C10 -48.6(3)
P1 N1 C5 C4 22.6(3)
Zn1 N1 C5 C4 -168.63(16)
N1 P1 C6 C16 -53.0(2)
C3 P1 C6 C16 65.9(2)
C17 P1 C6 C16 179.0(2)
Zn1 P1 C6 C16 3.5(3)
N1 P1 C6 C19 -179.7(2)
C3 P1 C6 C19 -60.8(2)
C17 P1 C6 C19 52.2(2)
Zn1 P1 C6 C19 -123.2(2)
C11 N2 C7 C13 -4.3(3)
Zn1 N2 C7 C13 172.02(14)
C11 N2 C7 C9 176.70(18)
Zn1 N2 C7 C9 -7.0(2)
N2 C7 C9 C14 171.62(19)
C13 C7 C9 C14 -7.4(3)
N2 C7 C9 C3 -6.3(3)
C13 C7 C9 C3 174.70(17)
P1 C3 C9 C14 104.3(2)
Zn1 C3 C9 C14 -162.34(18)
P1 C3 C9 C7 -78.0(2)
Zn1 C3 C9 C7 15.4(2)
C7 N2 C11 C8 0.3(3)
Zn1 N2 C11 C8 -175.33(17)
C12 C8 C11 N2 2.2(4)
C11 C8 C12 C13 -0.7(4)
C8 C12 C13 C18 177.0(3)
C8 C12 C13 C7 -3.0(3)
N2 C7 C13 C18 -174.5(2)
C9 C7 C13 C18 4.6(3)
N2 C7 C13 C12 5.5(3)
C9 C7 C13 C12 -175.47(19)
C7 C9 C14 C15 4.7(3)
C3 C9 C14 C15 -177.5(2)
C9 C14 C15 C18 1.0(4)
N1 P1 C17 C21 50.0(2)
C3 P1 C17 C21 -61.9(2)
C6 P1 C17 C21 177.5(2)
Zn1 P1 C17 C21 -5.7(2)
N1 P1 C17 C22 -75.5(2)
C3 P1 C17 C22 172.5(2)
C6 P1 C17 C22 51.9(3)
Zn1 P1 C17 C22 -131.2(2)
C14 C15 C18 C13 -4.2(4)
C12 C13 C18 C15 -178.6(3)
C7 C13 C18 C15 1.4(4)
